data_1554267
loop_
_publ_author_name
'Liu, Mengchen'
'Cheng, Chuanxu'
'Xiong, Weiyan'
'Cheng, Hang'
'Wang, Jian-Li'
'Xu, Liang'

_publ_section_title
;
 Total synthesis of C19-diterpenoid alkaloid: construction of a
 functionalized ABCDE-ring system
;
_journal_issue 9
_journal_name_full 'Organic Chemistry Frontiers'
_journal_page_first 1502
_journal_paper_doi 10.1039/C8QO00143J
_journal_volume 5
_journal_year 2018
_chemical_formula_moiety 'C23 H32 O6'
_chemical_formula_sum 'C23 H32 O6'
_chemical_formula_weight 404.49
_space_group_crystal_system triclinic
_space_group_IT_number 2
_space_group_name_Hall '-P 1'
_space_group_name_H-M_alt 'P -1'
_atom_sites_solution_hydrogens geom
_atom_sites_solution_primary direct
_atom_sites_solution_secondary difmap
_audit_creation_date 2016-03-08
_audit_creation_method
;
Olex2 1.2
(compiled 2016.02.19 svn.r3266 for OlexSys, GUI svn.r5155)
;
_audit_update_record
;
2018-01-30 deposited with the CCDC.
2018-03-15 downloaded from the CCDC.
;
_cell_angle_alpha 80.692(4)
_cell_angle_beta 75.701(5)
_cell_angle_gamma 83.849(4)
_cell_formula_units_Z 2
_cell_length_a 8.2403(4)
_cell_length_b 11.2635(5)
_cell_length_c 11.6154(7)
_cell_measurement_reflns_used 2467
_cell_measurement_temperature 293(2)
_cell_measurement_theta_max 28.8470
_cell_measurement_theta_min 3.6580
_cell_volume 1028.38(10)
_computing_cell_refinement
;
CrysAlisPro, Agilent Technologies,
Version 1.171.37.35 (release 13-08-2014 CrysAlis171 .NET)
(compiled Aug 13 2014,18:06:01)
;
_computing_data_collection
;
CrysAlisPro, Agilent Technologies,
Version 1.171.37.35 (release 13-08-2014 CrysAlis171 .NET)
(compiled Aug 13 2014,18:06:01)
;
_computing_data_reduction
;
CrysAlisPro, Agilent Technologies,
Version 1.171.37.35 (release 13-08-2014 CrysAlis171 .NET)
(compiled Aug 13 2014,18:06:01)
;
_computing_molecular_graphics 'Olex2 (Dolomanov et al., 2009)'
_computing_publication_material 'Olex2 (Dolomanov et al., 2009)'
_computing_structure_refinement 'ShelXL (Sheldrick, 2015)'
_computing_structure_solution 'ShelXS (Sheldrick, 2008)'
_diffrn_ambient_temperature 293.15
_diffrn_detector 'CCD plate'
_diffrn_detector_area_resol_mean 16.0874
_diffrn_detector_type Eos
_diffrn_measured_fraction_theta_full 0.999
_diffrn_measured_fraction_theta_max 0.999
_diffrn_measurement_details
;
#__ type_ start__ end____ width___ exp.time_
  1 omega  -25.00   20.00   1.0000    6.0000
omega____ theta____ kappa____ phi______ frames
    -      -14.9669  -99.0000 -120.0000 45

#__ type_ start__ end____ width___ exp.time_
  2 omega  -86.00  -51.00   1.0000    6.0000
omega____ theta____ kappa____ phi______ frames
    -      -14.9669 -178.0000  120.0000 35

#__ type_ start__ end____ width___ exp.time_
  3 omega  -18.00    7.00   1.0000    6.0000
omega____ theta____ kappa____ phi______ frames
    -      -14.9669  -99.0000  150.0000 25

#__ type_ start__ end____ width___ exp.time_
  4 omega  -23.00   22.00   1.0000    6.0000
omega____ theta____ kappa____ phi______ frames
    -      -14.9669  -99.0000  -30.0000 45

#__ type_ start__ end____ width___ exp.time_
  5 omega  -25.00   30.00   1.0000    6.0000
omega____ theta____ kappa____ phi______ frames
    -       16.6856  -99.0000  -30.0000 55

#__ type_ start__ end____ width___ exp.time_
  6 omega   -1.00   86.00   1.0000    6.0000
omega____ theta____ kappa____ phi______ frames
    -       16.6856   38.0000  150.0000 87

#__ type_ start__ end____ width___ exp.time_
  7 omega  -54.00   41.00   1.0000    6.0000
omega____ theta____ kappa____ phi______ frames
    -       16.6856  -19.0000  -30.0000 95
;
_diffrn_measurement_device 'four-circle diffractometer'
_diffrn_measurement_device_type 'Xcalibur, Eos'
_diffrn_measurement_method '\w scans'
_diffrn_orient_matrix_UB_11 0.0002646000
_diffrn_orient_matrix_UB_12 -0.0248187000
_diffrn_orient_matrix_UB_13 0.0601090000
_diffrn_orient_matrix_UB_21 0.0853414000
_diffrn_orient_matrix_UB_22 -0.0210257000
_diffrn_orient_matrix_UB_23 -0.0185931000
_diffrn_orient_matrix_UB_31 0.0254267000
_diffrn_orient_matrix_UB_32 0.0550845000
_diffrn_orient_matrix_UB_33 0.0096066000
_diffrn_radiation_monochromator graphite
_diffrn_radiation_probe x-ray
_diffrn_radiation_type MoK\a
_diffrn_radiation_wavelength 0.71073
_diffrn_reflns_av_R_equivalents 0.0184
_diffrn_reflns_av_unetI/netI 0.0375
_diffrn_reflns_limit_h_max 9
_diffrn_reflns_limit_h_min -10
_diffrn_reflns_limit_k_max 13
_diffrn_reflns_limit_k_min -14
_diffrn_reflns_limit_l_max 14
_diffrn_reflns_limit_l_min -14
_diffrn_reflns_number 8586
_diffrn_reflns_theta_full 26.37
_diffrn_reflns_theta_max 26.37
_diffrn_reflns_theta_min 3.04
_diffrn_source 'Enhance (Mo) X-ray Source'
_exptl_absorpt_coefficient_mu 0.093
_exptl_absorpt_correction_T_max 1.00000
_exptl_absorpt_correction_T_min 0.90426
_exptl_absorpt_correction_type multi-scan
_exptl_absorpt_process_details
;
CrysAlisPro, Agilent Technologies,
Version 1.171.37.35 (release 13-08-2014 CrysAlis171 .NET)
(compiled Aug 13 2014,18:06:01)
Empirical absorption correction using spherical harmonics,
 implemented in SCALE3 ABSPACK scaling algorithm.
;
_exptl_crystal_density_diffrn 1.306
_exptl_crystal_density_method 'not measured'
_exptl_crystal_F_000 436
_exptl_crystal_size_max 0.4
_exptl_crystal_size_mid 0.4
_exptl_crystal_size_min 0.25
_refine_diff_density_max 0.252
_refine_diff_density_min -0.154
_refine_diff_density_rms 0.034
_refine_ls_extinction_coef 0.0046(17)
_refine_ls_extinction_expression Fc^*^=kFc[1+0.001xFc^2^\l^3^/sin(2\q)]^-1/4^
_refine_ls_extinction_method SHELXL
_refine_ls_goodness_of_fit_ref 1.029
_refine_ls_hydrogen_treatment mixed
_refine_ls_matrix_type full
_refine_ls_number_parameters 275
_refine_ls_number_reflns 4204
_refine_ls_number_restraints 0
_refine_ls_restrained_S_all 1.029
_refine_ls_R_factor_all 0.0702
_refine_ls_R_factor_gt 0.0474
_refine_ls_shift/su_max 0.001
_refine_ls_shift/su_mean 0.000
_refine_ls_structure_factor_coef Fsqd
_refine_ls_weighting_details 'calc w=1/[\s^2^(Fo^2^)+(0.0477P)^2^+0.1824P] where P=(Fo^2^+2Fc^2^)/3'
_refine_ls_weighting_scheme calc
_refine_ls_wR_factor_gt 0.1041
_refine_ls_wR_factor_ref 0.1173
_reflns_number_gt 3024
_reflns_number_total 4204
_reflns_threshold_expression >2sigma(I)
_cod_data_source_file c8qo00143j2.cif
_cod_data_source_block 160307_s3_xwy
_cod_original_cell_volume 1028.38(9)
_cod_database_code 1554267
_reflns_odcompleteness_completeness 99.86
_reflns_odcompleteness_iscentric 1
_reflns_odcompleteness_theta 26.32
_olex2_refinement_description
;
1. Fixed Uiso
 At 1.2 times of:
  All C(H) groups, All C(H,H) groups
 At 1.5 times of:
  All C(H,H,H) groups
2.a Ternary CH refined with riding coordinates:
 C6(H6), C8(H8), C9(H9), C10(H10), C12(H12), C14(H14), C16(H16), C17(H17)
2.b Secondary CH2 refined with riding coordinates:
 C2(H2A,H2B), C3(H3A,H3B), C4(H4A,H4B), C7(H7A,H7B), C13(H13A,H13B)
2.c Idealised Me refined as rotating group:
 C20(H20A,H20B,H20C), C21(H21A,H21B,H21C), C22(H22A,H22B,H22C), C23(H23A,H23B,
 H23C)
;
_olex2_submission_special_instructions 'No special instructions were received'

loop_
_space_group_symop_id
_space_group_symop_operation_xyz
1 'x, y, z'
2 '-x, -y, -z'

loop_
_atom_site_label
_atom_site_type_symbol
_atom_site_fract_x
_atom_site_fract_y
_atom_site_fract_z
_atom_site_U_iso_or_equiv
_atom_site_adp_type
_atom_site_occupancy
_atom_site_calc_flag
_atom_site_refinement_flags_posn
C1 C 0.5406(3) 0.74098(17) 0.21188(18) 0.0501(5) Uani 1 d .
C2 C 0.6734(3) 0.7742(2) 0.1015(2) 0.0635(6) Uani 1 d .
H2A H 0.6758 0.8613 0.0836 0.076 Uiso 1 calc R
H2B H 0.6497 0.7446 0.0339 0.076 Uiso 1 calc R
C3 C 0.8429(3) 0.7185(2) 0.1222(2) 0.0671(6) Uani 1 d .
H3A H 0.8411 0.6313 0.1376 0.080 Uiso 1 calc R
H3B H 0.9305 0.7394 0.0509 0.080 Uiso 1 calc R
C4 C 0.8797(3) 0.7637(2) 0.22695(18) 0.0571(5) Uani 1 d .
H4A H 0.8967 0.8491 0.2053 0.068 Uiso 1 calc R
H4B H 0.9842 0.7232 0.2413 0.068 Uiso 1 calc R
C5 C 0.7441(2) 0.74628(16) 0.34472(16) 0.0413(4) Uani 1 d .
C6 C 0.7888(2) 0.82251(15) 0.43081(16) 0.0398(4) Uani 1 d .
H6 H 0.8213 0.8992 0.3814 0.048 Uiso 1 calc R
C7 C 0.9444(2) 0.77102(17) 0.48147(17) 0.0449(5) Uani 1 d .
H7A H 0.9680 0.6859 0.4744 0.054 Uiso 1 calc R
H7B H 1.0427 0.8134 0.4381 0.054 Uiso 1 calc R
C8 C 0.8984(2) 0.79023(15) 0.61408(16) 0.0409(4) Uani 1 d .
H8 H 0.9970 0.8102 0.6381 0.049 Uiso 1 calc R
C9 C 0.8214(2) 0.67951(15) 0.69622(16) 0.0377(4) Uani 1 d .
H9 H 0.8733 0.6082 0.6592 0.045 Uiso 1 calc R
C10 C 0.6294(2) 0.67718(14) 0.71548(15) 0.0349(4) Uani 1 d .
H10 H 0.6020 0.5936 0.7209 0.042 Uiso 1 calc R
C11 C 0.5513(2) 0.75622(14) 0.61783(15) 0.0345(4) Uani 1 d .
C12 C 0.4936(2) 0.67870(16) 0.54121(17) 0.0410(4) Uani 1 d .
H12 H 0.3999 0.6353 0.5940 0.049 Uiso 1 calc R
C13 C 0.4281(3) 0.7482(2) 0.43720(18) 0.0567(5) Uani 1 d .
H13A H 0.3637 0.8204 0.4630 0.068 Uiso 1 calc R
H13B H 0.3520 0.6992 0.4170 0.068 Uiso 1 calc R
C14 C 0.5637(2) 0.78522(16) 0.32355(16) 0.0438(4) Uani 1 d .
H14 H 0.5548 0.8736 0.3083 0.053 Uiso 1 calc R
C15 C 0.7450(2) 0.61530(16) 0.40058(17) 0.0439(4) Uani 1 d .
C16 C 0.7726(2) 0.90032(15) 0.60912(17) 0.0426(4) Uani 1 d .
H16 H 0.8322 0.9672 0.5571 0.051 Uiso 1 calc R
C17 C 0.6568(2) 0.85754(14) 0.54166(16) 0.0377(4) Uani 1 d .
H17 H 0.5826 0.9257 0.5169 0.045 Uiso 1 calc R
C18 C 0.3806(2) 0.76452(16) 0.81096(17) 0.0455(5) Uani 1 d .
C19 C 0.4189(4) 0.6750(3) 0.2084(3) 0.0784(8) Uani 1 d .
H19A H 0.425(3) 0.650(2) 0.130(2) 0.087(8) Uiso 1 d .
H19B H 0.328(4) 0.647(2) 0.280(3) 0.098(9) Uiso 1 d .
C20 C 0.8384(3) 0.55732(17) 0.87881(18) 0.0544(5) Uani 1 d .
H20A H 0.8907 0.5502 0.9451 0.082 Uiso 1 calc GR
H20B H 0.8850 0.4943 0.8312 0.082 Uiso 1 calc GR
H20C H 0.7198 0.5506 0.9085 0.082 Uiso 1 calc GR
C21 C 0.7874(3) 0.9749(2) 0.7851(2) 0.0683(7) Uani 1 d .
H21A H 0.7192 1.0137 0.8501 0.102 Uiso 1 calc GR
H21B H 0.8667 1.0293 0.7353 0.102 Uiso 1 calc GR
H21C H 0.8464 0.9039 0.8167 0.102 Uiso 1 calc GR
C22 C 0.3187(3) 0.8660(2) 0.8846(2) 0.0689(7) Uani 1 d .
H22A H 0.3976 0.9273 0.8611 0.103 Uiso 1 calc GR
H22B H 0.3076 0.8355 0.9681 0.103 Uiso 1 calc GR
H22C H 0.2116 0.8997 0.8716 0.103 Uiso 1 calc GR
C23 C 0.2634(3) 0.66274(19) 0.8452(2) 0.0599(6) Uani 1 d .
H23A H 0.2465 0.6347 0.9295 0.090 Uiso 1 calc GR
H23B H 0.3120 0.5976 0.8008 0.090 Uiso 1 calc GR
H23C H 0.1574 0.6915 0.8268 0.090 Uiso 1 calc GR
O1 O 0.62585(16) 0.58733(10) 0.50124(12) 0.0460(3) Uani 1 d .
O2 O 0.54399(15) 0.72202(11) 0.82368(11) 0.0421(3) Uani 1 d .
O3 O 0.40157(15) 0.81229(10) 0.68632(11) 0.0434(3) Uani 1 d .
O4 O 0.68385(18) 0.94235(11) 0.71620(13) 0.0544(4) Uani 1 d .
O5 O 0.84430(19) 0.53568(12) 0.36448(14) 0.0645(4) Uani 1 d .
O6 O 0.86778(16) 0.67096(11) 0.80730(11) 0.0456(3) Uani 1 d .

loop_
_atom_site_aniso_label
_atom_site_aniso_U_11
_atom_site_aniso_U_22
_atom_site_aniso_U_33
_atom_site_aniso_U_23
_atom_site_aniso_U_13
_atom_site_aniso_U_12
C1 0.0553(13) 0.0483(11) 0.0510(12) -0.0092(9) -0.0244(10) 0.0087(9)
C2 0.0799(17) 0.0671(13) 0.0482(13) -0.0131(10) -0.0236(12) 0.0025(12)
C3 0.0653(16) 0.0845(16) 0.0496(13) -0.0145(12) -0.0088(12) -0.0002(12)
C4 0.0476(13) 0.0733(13) 0.0482(12) -0.0088(10) -0.0072(10) -0.0037(10)
C5 0.0338(10) 0.0496(10) 0.0406(10) -0.0061(8) -0.0104(8) -0.0003(8)
C6 0.0324(10) 0.0420(9) 0.0430(10) 0.0009(8) -0.0080(8) -0.0063(7)
C7 0.0288(10) 0.0567(11) 0.0488(11) -0.0039(9) -0.0092(9) -0.0070(8)
C8 0.0296(10) 0.0491(10) 0.0472(11) -0.0042(8) -0.0138(8) -0.0096(8)
C9 0.0316(10) 0.0407(9) 0.0431(10) -0.0046(8) -0.0149(8) -0.0001(7)
C10 0.0310(10) 0.0333(8) 0.0411(10) -0.0034(7) -0.0115(8) -0.0015(7)
C11 0.0250(9) 0.0356(8) 0.0420(10) -0.0034(7) -0.0095(8) 0.0023(7)
C12 0.0286(10) 0.0485(10) 0.0470(11) -0.0052(8) -0.0109(8) -0.0056(7)
C13 0.0371(12) 0.0848(15) 0.0524(13) -0.0089(11) -0.0198(10) -0.0021(10)
C14 0.0402(11) 0.0500(10) 0.0438(11) -0.0065(8) -0.0174(9) 0.0038(8)
C15 0.0375(11) 0.0509(10) 0.0478(11) -0.0120(9) -0.0158(9) -0.0012(8)
C16 0.0457(11) 0.0358(9) 0.0470(11) -0.0013(8) -0.0110(9) -0.0114(8)
C17 0.0347(10) 0.0321(8) 0.0453(10) 0.0009(7) -0.0126(8) -0.0001(7)
C18 0.0325(10) 0.0556(11) 0.0446(11) -0.0027(9) -0.0072(9) 0.0032(8)
C19 0.084(2) 0.0908(18) 0.0741(19) -0.0247(15) -0.0295(17) -0.0189(15)
C20 0.0556(13) 0.0527(11) 0.0551(13) 0.0057(9) -0.0242(11) 0.0018(9)
C21 0.0901(19) 0.0641(13) 0.0603(14) -0.0138(11) -0.0250(14) -0.0234(13)
C22 0.0614(15) 0.0752(15) 0.0642(15) -0.0199(12) -0.0047(12) 0.0142(12)
C23 0.0357(12) 0.0761(14) 0.0625(14) 0.0064(11) -0.0089(10) -0.0097(10)
O1 0.0442(8) 0.0394(6) 0.0556(8) -0.0094(6) -0.0103(7) -0.0067(5)
O2 0.0316(7) 0.0533(7) 0.0410(7) -0.0052(6) -0.0102(6) 0.0004(5)
O3 0.0313(7) 0.0486(7) 0.0454(8) -0.0009(6) -0.0079(6) 0.0080(5)
O4 0.0609(9) 0.0466(7) 0.0598(9) -0.0169(6) -0.0137(7) -0.0085(6)
O5 0.0598(10) 0.0562(8) 0.0735(10) -0.0174(7) -0.0108(8) 0.0144(7)
O6 0.0414(8) 0.0508(7) 0.0486(8) 0.0013(6) -0.0230(6) -0.0036(6)

loop_
_atom_type_symbol
_atom_type_description
_atom_type_scat_dispersion_real
_atom_type_scat_dispersion_imag
_atom_type_scat_source
C C 0.0033 0.0016 'International Tables Vol C Tables 4.2.6.8 and 6.1.1.4'
H H 0.0000 0.0000 'International Tables Vol C Tables 4.2.6.8 and 6.1.1.4'
O O 0.0106 0.0060 'International Tables Vol C Tables 4.2.6.8 and 6.1.1.4'

loop_
_geom_angle_atom_site_label_1
_geom_angle_atom_site_label_2
_geom_angle_atom_site_label_3
_geom_angle
C2 C1 C14 114.38(18)
C19 C1 C2 120.3(2)
C19 C1 C14 125.3(2)
C1 C2 H2A 109.9
C1 C2 H2B 109.9
C1 C2 C3 108.84(18)
H2A C2 H2B 108.3
C3 C2 H2A 109.9
C3 C2 H2B 109.9
C2 C3 H3A 109.6
C2 C3 H3B 109.6
H3A C3 H3B 108.2
C4 C3 C2 110.06(18)
C4 C3 H3A 109.6
C4 C3 H3B 109.6
C3 C4 H4A 108.4
C3 C4 H4B 108.4
C3 C4 C5 115.68(19)
H4A C4 H4B 107.4
C5 C4 H4A 108.4
C5 C4 H4B 108.4
C4 C5 C6 106.68(15)
C4 C5 C14 111.56(15)
C6 C5 C14 111.42(14)
C15 C5 C4 110.72(16)
C15 C5 C6 108.94(14)
C15 C5 C14 107.53(15)
C5 C6 H6 105.2
C5 C6 C7 114.89(14)
C7 C6 H6 105.2
C17 C6 C5 121.06(14)
C17 C6 H6 105.2
C17 C6 C7 103.90(14)
C6 C7 H7A 110.6
C6 C7 H7B 110.6
H7A C7 H7B 108.7
C8 C7 C6 105.88(14)
C8 C7 H7A 110.6
C8 C7 H7B 110.6
C7 C8 H8 110.5
C9 C8 C7 111.61(14)
C9 C8 H8 110.5
C16 C8 C7 100.19(14)
C16 C8 H8 110.5
C16 C8 C9 113.11(15)
C8 C9 H9 107.4
C8 C9 C10 115.11(14)
C10 C9 H9 107.4
O6 C9 C8 108.11(14)
O6 C9 H9 107.4
O6 C9 C10 111.12(14)
C9 C10 H10 108.7
C9 C10 C11 115.63(14)
C11 C10 H10 108.7
O2 C10 C9 110.82(13)
O2 C10 H10 108.7
O2 C10 C11 104.16(12)
C12 C11 C10 111.30(13)
C12 C11 C17 112.34(14)
C17 C11 C10 115.56(14)
O3 C11 C10 103.25(13)
O3 C11 C12 106.25(13)
O3 C11 C17 107.21(12)
C11 C12 H12 106.5
C13 C12 C11 115.05(15)
C13 C12 H12 106.5
O1 C12 C11 110.28(14)
O1 C12 H12 106.5
O1 C12 C13 111.34(15)
C12 C13 H13A 108.5
C12 C13 H13B 108.5
C12 C13 C14 114.99(16)
H13A C13 H13B 107.5
C14 C13 H13A 108.5
C14 C13 H13B 108.5
C1 C14 C5 111.30(15)
C1 C14 C13 113.87(17)
C1 C14 H14 106.8
C5 C14 H14 106.8
C13 C14 C5 110.91(15)
C13 C14 H14 106.8
O1 C15 C5 116.38(15)
O5 C15 C5 125.78(19)
O5 C15 O1 117.82(17)
C8 C16 H16 107.9
C17 C16 C8 100.42(13)
C17 C16 H16 107.9
O4 C16 C8 119.54(15)
O4 C16 H16 107.9
O4 C16 C17 112.53(15)
C6 C17 H17 109.6
C11 C17 C6 116.00(13)
C11 C17 H17 109.6
C16 C17 C6 99.49(14)
C16 C17 C11 112.10(14)
C16 C17 H17 109.6
C22 C18 C23 112.41(18)
O2 C18 C22 108.84(17)
O2 C18 C23 111.01(15)
O2 C18 O3 104.83(14)
O3 C18 C22 108.73(16)
O3 C18 C23 110.72(17)
C1 C19 H19A 115.3(16)
C1 C19 H19B 124.0(16)
H19A C19 H19B 121(2)
H20A C20 H20B 109.5
H20A C20 H20C 109.5
H20B C20 H20C 109.5
O6 C20 H20A 109.5
O6 C20 H20B 109.5
O6 C20 H20C 109.5
H21A C21 H21B 109.5
H21A C21 H21C 109.5
H21B C21 H21C 109.5
O4 C21 H21A 109.5
O4 C21 H21B 109.5
O4 C21 H21C 109.5
C18 C22 H22A 109.5
C18 C22 H22B 109.5
C18 C22 H22C 109.5
H22A C22 H22B 109.5
H22A C22 H22C 109.5
H22B C22 H22C 109.5
C18 C23 H23A 109.5
C18 C23 H23B 109.5
C18 C23 H23C 109.5
H23A C23 H23B 109.5
H23A C23 H23C 109.5
H23B C23 H23C 109.5
C15 O1 C12 119.32(14)
C18 O2 C10 106.99(13)
C18 O3 C11 109.50(12)
C16 O4 C21 114.13(17)
C20 O6 C9 112.61(14)

loop_
_geom_bond_atom_site_label_1
_geom_bond_atom_site_label_2
_geom_bond_distance
C1 C2 1.491(3)
C1 C14 1.523(3)
C1 C19 1.322(3)
C2 H2A 0.9700
C2 H2B 0.9700
C2 C3 1.526(3)
C3 H3A 0.9700
C3 H3B 0.9700
C3 C4 1.500(3)
C4 H4A 0.9700
C4 H4B 0.9700
C4 C5 1.537(3)
C5 C6 1.549(2)
C5 C14 1.571(2)
C5 C15 1.513(3)
C6 H6 0.9800
C6 C7 1.559(2)
C6 C17 1.542(2)
C7 H7A 0.9700
C7 H7B 0.9700
C7 C8 1.538(3)
C8 H8 0.9800
C8 C9 1.534(2)
C8 C16 1.532(2)
C9 H9 0.9800
C9 C10 1.545(2)
C9 O6 1.420(2)
C10 H10 0.9800
C10 C11 1.550(2)
C10 O2 1.422(2)
C11 C12 1.527(2)
C11 C17 1.532(2)
C11 O3 1.4371(19)
C12 H12 0.9800
C12 C13 1.513(3)
C12 O1 1.459(2)
C13 H13A 0.9700
C13 H13B 0.9700
C13 C14 1.536(3)
C14 H14 0.9800
C15 O1 1.345(2)
C15 O5 1.202(2)
C16 H16 0.9800
C16 C17 1.531(2)
C16 O4 1.405(2)
C17 H17 0.9800
C18 C22 1.508(3)
C18 C23 1.518(3)
C18 O2 1.415(2)
C18 O3 1.435(2)
C19 H19A 0.99(3)
C19 H19B 1.01(3)
C20 H20A 0.9600
C20 H20B 0.9600
C20 H20C 0.9600
C20 O6 1.418(2)
C21 H21A 0.9600
C21 H21B 0.9600
C21 H21C 0.9600
C21 O4 1.415(2)
C22 H22A 0.9600
C22 H22B 0.9600
C22 H22C 0.9600
C23 H23A 0.9600
C23 H23B 0.9600
C23 H23C 0.9600
